data_2200448
loop_
_publ_author_name
'Moritani, Yoshimitsu'
'Takeda, Akihiko'
'Kashino, Setsuo'

_publ_section_title
;
 Piperidinium <i>p</i>-nitrobenzoate
;
_journal_issue 8
_journal_name_full 'Acta Crystallographica Section E'
_journal_page_first o707
_journal_page_last o708
_journal_paper_doi 10.1107/S1600536801010844
_journal_volume 57
_journal_year 2001
_chemical_formula_iupac 'C5 H12 N 1+, C7 H4 N O4 1-'
_chemical_formula_moiety 'C5 H12 N 1+, C7 H4 N O4 1-'
_chemical_formula_sum 'C12 H16 N2 O4'
_chemical_formula_weight 252.27
_chemical_name_common 'Piperidinium p-nitrobenzoate'
_chemical_name_systematic
;
Piperidinium p-nitrobenzoate
;
_space_group_IT_number 56
_symmetry_cell_setting orthorhombic
_symmetry_space_group_name_Hall '-P 2ab 2ac'
_symmetry_space_group_name_H-M 'P c c n'
_cell_angle_alpha 90.00
_cell_angle_beta 90.00
_cell_angle_gamma 90.00
_cell_formula_units_Z 8
_cell_length_a 8.949(2)
_cell_length_b 22.451(5)
_cell_length_c 12.712(4)
_cell_measurement_reflns_used 25
_cell_measurement_temperature 298
_cell_measurement_theta_max 11.4
_cell_measurement_theta_min 10.6
_cell_volume 2554.0(11)
_computing_cell_refinement 'MSC/AFC Diffractometer Control Software'
_computing_data_collection
;
MSC/AFC Diffractometer Control Software
(Molecular Structure Corporation, 1994)
;
_computing_data_reduction 'TEXSAN for Windows (Molecular Structure Corporation, 1997-1999)'
_computing_molecular_graphics 'ORTEP-3 (Farrugia, 1997)'
_computing_publication_material 'TEXSAN for Windows'
_computing_structure_refinement 'SHELXL97 (Sheldrick, 1997)'
_computing_structure_solution 'SIR92 (Altomare et. al., 1993)'
_diffrn_ambient_temperature 298
_diffrn_measured_fraction_theta_full 1.000
_diffrn_measured_fraction_theta_max 1.000
_diffrn_measurement_device_type 'Rigaku AFC5R'
_diffrn_measurement_method \w-2\q
_diffrn_radiation_monochromator graphite
_diffrn_radiation_source 'Rigaku rotating anode'
_diffrn_radiation_type MoK\a
_diffrn_radiation_wavelength .71073
_diffrn_reflns_av_R_equivalents .022
_diffrn_reflns_av_sigmaI/netI .062
_diffrn_reflns_limit_h_max 11
_diffrn_reflns_limit_h_min 0
_diffrn_reflns_limit_k_max 27
_diffrn_reflns_limit_k_min 0
_diffrn_reflns_limit_l_max 15
_diffrn_reflns_limit_l_min 0
_diffrn_reflns_number 2875
_diffrn_reflns_theta_full 26.00
_diffrn_reflns_theta_max 26.00
_diffrn_reflns_theta_min 1.81
_diffrn_standards_decay_% .62
_diffrn_standards_interval_count 97
_diffrn_standards_number 3
_exptl_absorpt_coefficient_mu .099
_exptl_absorpt_correction_T_max .980
_exptl_absorpt_correction_T_min .952
_exptl_absorpt_correction_type \y
_exptl_absorpt_process_details '(North et al., 1968)'
_exptl_crystal_colour colorless
_exptl_crystal_density_diffrn 1.312
_exptl_crystal_density_method 'not measured'
_exptl_crystal_description prismatic
_exptl_crystal_F_000 1072
_exptl_crystal_size_max .50
_exptl_crystal_size_mid .30
_exptl_crystal_size_min .20
_refine_diff_density_max .13
_refine_diff_density_min -.18
_refine_ls_extinction_coef .0059(14)
_refine_ls_extinction_method SHELXL97
_refine_ls_goodness_of_fit_ref .914
_refine_ls_hydrogen_treatment mixed
_refine_ls_matrix_type full
_refine_ls_number_parameters 172
_refine_ls_number_reflns 2509
_refine_ls_number_restraints 0
_refine_ls_restrained_S_all .914
_refine_ls_R_factor_all .150
_refine_ls_R_factor_gt .057
_refine_ls_shift/su_max .002
_refine_ls_shift/su_mean .000
_refine_ls_structure_factor_coef Fsqd
_refine_ls_weighting_details 'calc w = 1/[\s^2^(Fo^2^)+(0.1P)^2^+1.1042P] where P = (Fo^2^+2Fc^2^)/3'
_refine_ls_weighting_scheme calc
_refine_ls_wR_factor_ref .205
_reflns_number_gt 1142
_reflns_number_total 2509
_reflns_threshold_expression I>2\s(I)
_cod_data_source_file ci6044.cif
_cod_data_source_block I
_cod_database_code 2200448
_cod_database_fobs_code 2200448

loop_
_symmetry_equiv_pos_as_xyz
'x, y, z'
'-x+1/2, -y+1/2, z'
'x+1/2, -y, -z+1/2'
'-x, y+1/2, -z+1/2'
'-x, -y, -z'
'x+1/2, y+1/2, -z'
'-x+1/2, y, z+1/2'
'x, -y+1/2, z+1/2'

loop_
_atom_site_label
_atom_site_fract_x
_atom_site_fract_y
_atom_site_fract_z
_atom_site_U_iso_or_equiv
_atom_site_adp_type
_atom_site_calc_flag
_atom_site_refinement_flags
_atom_site_occupancy
_atom_site_disorder_assembly
_atom_site_disorder_group
_atom_site_type_symbol
O1 .6510(3) .39431(15) .5753(2) .0806(10) Uani d . 1 . . O
O2 .6200(3) .43747(11) .4196(2) .0645(8) Uani d . 1 . . O
O3 1.0833(4) .22697(16) .1981(3) .1061(13) Uani d . 1 . . O
O4 1.1384(4) .19333(14) .3512(3) .0991(12) Uani d . 1 . . O
N1 1.0720(4) .22754(16) .2936(3) .0708(10) Uani d . 1 . . N
N2 .3792(4) .44210(16) .6108(2) .0526(8) Uani d . 1 . . N
C1 .7829(4) .35452(15) .4302(3) .0445(9) Uani d . 1 . . C
C2 .8025(4) .35291(16) .3220(3) .0524(10) Uani d . 1 . . C
C3 .8971(4) .31161(17) .2773(3) .0561(10) Uani d . 1 . . C
C4 .9727(4) .27250(16) .3415(3) .0514(10) Uani d . 1 . . C
C5 .9581(4) .27403(16) .4494(3) .0573(10) Uani d . 1 . . C
C6 .8614(4) .31491(16) .4930(3) .0524(10) Uani d . 1 . . C
C7 .6770(4) .39926(17) .4788(3) .0529(10) Uani d . 1 . . C
C8 .2869(5) .4107(2) .5319(3) .0754(13) Uani d . 1 . . C
C9 .1310(5) .4364(2) .5315(4) .0807(14) Uani d . 1 . . C
C10 .0621(5) .4307(2) .6394(4) .0748(13) Uani d . 1 . . C
C11 .1591(5) .4595(2) .7215(3) .0708(12) Uani d . 1 . . C
C12 .3153(4) .43536(19) .7182(3) .0639(11) Uani d . 1 . . C
H1 .7505 .3804 .2786 .063 Uiso d . 1 . . H
H2 .9099 .3102 .2031 .067 Uiso d . 1 . . H
H3 1.0134 .2475 .4928 .069 Uiso d . 1 . . H
H4 .8483 .3160 .5672 .063 Uiso d . 1 . . H
H5 .480(5) .4309(17) .605(3) .069(12) Uiso d . 1 . . H
H6 .386(5) .487(2) .593(3) .096(15) Uiso d . 1 . . H
H7 .3303 .4154 .4642 .090 Uiso d . 1 . . H
H8 .2823 .3695 .5490 .090 Uiso d . 1 . . H
H9 .1355 .4773 .5125 .097 Uiso d . 1 . . H
H10 .0715 .4155 .4820 .097 Uiso d . 1 . . H
H11 -.0330 .4496 .6393 .090 Uiso d . 1 . . H
H12 .0503 .3897 .6559 .090 Uiso d . 1 . . H
H13 .1620 .5012 .7092 .085 Uiso d . 1 . . H
H14 .1176 .4520 .7890 .085 Uiso d . 1 . . H
H15 .3138 .3944 .7367 .077 Uiso d . 1 . . H
H16 .3755 .4566 .7670 .077 Uiso d . 1 . . H

loop_
_atom_site_aniso_label
_atom_site_aniso_U_11
_atom_site_aniso_U_22
_atom_site_aniso_U_33
_atom_site_aniso_U_12
_atom_site_aniso_U_13
_atom_site_aniso_U_23
O1 .075(2) .111(3) .0555(18) .0372(18) .0125(15) .0146(17)
O2 .0690(18) .0521(15) .0725(18) .0103(15) .0019(15) .0147(14)
O3 .127(3) .116(3) .075(2) .038(2) .001(2) -.031(2)
O4 .119(3) .076(2) .102(3) .042(2) .005(2) .005(2)
N1 .079(2) .057(2) .076(3) .006(2) -.003(2) -.013(2)
N2 .047(2) .055(2) .0559(19) .0030(17) .0077(16) .0026(17)
C1 .0407(19) .0418(19) .051(2) -.0079(17) -.0002(17) .0063(17)
C2 .057(2) .049(2) .051(2) .001(2) -.0024(18) .0077(19)
C3 .064(2) .056(2) .048(2) -.006(2) -.001(2) -.0006(19)
C4 .050(2) .046(2) .059(2) -.0025(18) -.0033(19) -.0061(19)
C5 .061(2) .050(2) .060(3) .005(2) -.006(2) .0085(19)
C6 .053(2) .056(2) .048(2) .0011(19) -.0036(18) .0067(18)
C7 .0414(19) .057(2) .060(2) -.0027(18) .0002(19) .007(2)
C8 .078(3) .086(3) .062(3) -.013(3) .010(2) -.014(2)
C9 .061(3) .105(4) .076(3) -.020(3) -.012(2) .010(3)
C10 .049(2) .079(3) .096(3) -.009(2) .009(2) .022(3)
C11 .063(3) .083(3) .067(3) .002(2) .022(2) .006(2)
C12 .062(2) .080(3) .050(2) -.003(2) .004(2) .014(2)

loop_
_atom_type_symbol
_atom_type_description
_atom_type_scat_dispersion_real
_atom_type_scat_dispersion_imag
_atom_type_scat_source
C C .0033 .0016 'International Tables Vol C Tables 4.2.6.8 and 6.1.1.4'
H H .0000 .0000 'International Tables Vol C Tables 4.2.6.8 and 6.1.1.4'
N N .0061 .0033 'International Tables Vol C Tables 4.2.6.8 and 6.1.1.4'
O O .0106 .0060 'International Tables Vol C Tables 4.2.6.8 and 6.1.1.4'

loop_
_geom_angle_atom_site_label_1
_geom_angle_atom_site_label_2
_geom_angle_atom_site_label_3
_geom_angle
_geom_angle_publ_flag
O4 N1 O3 123.6(4) yes
O4 N1 C4 118.5(4) yes
O3 N1 C4 117.9(4) yes
C6 C1 C2 119.4(3) yes
C6 C1 C7 120.5(3) yes
C2 C1 C7 120.1(3) yes
C3 C2 C1 120.3(3) yes
C3 C2 H1 120 no
C1 C2 H1 120 no
C4 C3 C2 119.1(3) yes
C4 C3 H2 121 no
C2 C3 H2 120 no
C3 C4 C5 121.8(4) yes
C3 C4 N1 119.2(3) yes
C5 C4 N1 119.0(4) yes
C6 C5 C4 118.5(3) yes
C6 C5 H3 121 no
C4 C5 H3 121 no
C5 C6 C1 120.9(3) yes
C5 C6 H4 120 no
C1 C6 H4 120 no
O2 C7 O1 125.0(4) yes
O2 C7 C1 117.7(3) yes
O1 C7 C1 117.2(3) yes
C8 N2 C12 111.1(3) yes
C8 N2 H5 111(2) no
C12 N2 H5 114(2) no
C8 N2 H6 110(2) no
C12 N2 H6 109(2) no
H5 N2 H6 101(4) no
N2 C8 C9 109.6(4) yes
N2 C8 H7 109 no
C9 C8 H7 109 no
N2 C8 H8 109 no
C9 C8 H8 109 no
H7 C8 H8 110 no
C10 C9 C8 110.0(4) yes
C10 C9 H9 109 no
C8 C9 H9 109 no
C10 C9 H10 109 no
C8 C9 H10 109 no
H9 C9 H10 110 no
C11 C10 C9 111.0(3) yes
C11 C10 H11 109 no
C9 C10 H11 109 no
C11 C10 H12 109 no
C9 C10 H12 109 no
H11 C10 H12 110 no
C12 C11 C10 111.4(4) yes
C12 C11 H13 109 no
C10 C11 H13 109 no
C12 C11 H14 109 no
C10 C11 H14 109 no
H13 C11 H14 110 no
N2 C12 C11 110.3(3) yes
N2 C12 H15 109 no
C11 C12 H15 109 no
N2 C12 H16 109 no
C11 C12 H16 109 no
H15 C12 H16 110 no

loop_
_geom_bond_atom_site_label_1
_geom_bond_atom_site_label_2
_geom_bond_site_symmetry_2
_geom_bond_distance
_geom_bond_publ_flag
O1 C7 . 1.253(4) yes
O2 C7 . 1.250(4) yes
O3 N1 . 1.219(4) yes
O4 N1 . 1.216(4) yes
N1 C4 . 1.476(5) yes
C1 C6 . 1.386(5) yes
C1 C2 . 1.387(5) yes
C1 C7 . 1.513(5) yes
C2 C3 . 1.378(5) yes
C2 H1 . .95 no
C3 C4 . 1.377(5) yes
C3 H2 . .95 no
C4 C5 . 1.379(5) yes
C5 C6 . 1.378(5) yes
C5 H3 . .95 no
C6 H4 . .95 no
N2 C8 . 1.478(5) yes
N2 C12 . 1.489(5) yes
N2 H5 . .94(4) no
N2 H6 . 1.02(5) no
C8 C9 . 1.510(6) yes
C8 H7 . .95 no
C8 H8 . .95 no
C9 C10 . 1.509(6) no
C9 H9 . .95 no
C9 H10 . .95 no
C10 C11 . 1.502(6) yes
C10 H11 . .95 no
C10 H12 . .95 no
C11 C12 . 1.500(6) yes
C11 H13 . .95 no
C11 H14 . .95 no
C12 H15 . .95 no
C12 H16 . .95 no

loop_
_geom_hbond_atom_site_label_D
_geom_hbond_atom_site_label_H
_geom_hbond_atom_site_label_A
_geom_hbond_site_symmetry_A
_geom_hbond_distance_DH
_geom_hbond_distance_HA
_geom_hbond_distance_DA
_geom_hbond_angle_DHA
_geom_hbond_publ_flag
N2 H5 O1 . .94(4) 1.78(4) 2.697(5) 165(4) yes
N2 H6 O2 5_666 1.02(5) 1.71(5) 2.731(4) 171(4) yes

loop_
_geom_torsion_atom_site_label_1
_geom_torsion_atom_site_label_2
_geom_torsion_atom_site_label_3
_geom_torsion_atom_site_label_4
_geom_torsion
_geom_torsion_publ_flag
C6 C1 C2 C3 1.1(5) no
C7 C1 C2 C3 -179.0(3) no
C1 C2 C3 C4 -.7(5) no
C2 C3 C4 C5 -.9(6) no
C2 C3 C4 N1 178.9(3) no
O4 N1 C4 C3 179.9(4) no
O3 N1 C4 C3 .2(5) no
O4 N1 C4 C5 -.3(5) no
O3 N1 C4 C5 180.0(4) no
C3 C4 C5 C6 1.9(6) no
N1 C4 C5 C6 -177.9(3) no
C4 C5 C6 C1 -1.4(6) no
C2 C1 C6 C5 -.1(5) no
C7 C1 C6 C5 -180.0(3) no
C6 C1 C7 O2 173.5(3) no
C2 C1 C7 O2 -6.4(5) no
C6 C1 C7 O1 -7.9(5) no
C2 C1 C7 O1 172.2(4) no
C12 N2 C8 C9 60.4(5) no
N2 C8 C9 C10 -58.5(5) no
C8 C9 C10 C11 55.7(5) no
C9 C10 C11 C12 -54.4(5) no
C8 N2 C12 C11 -58.7(5) no
C10 C11 C12 N2 55.2(4) no
